data_7707067
loop_
_publ_author_name
'Fri\~aes, Sofia'
'Realista, Sara'
'Gomes, Clara S. B.'
'Martinho, Paulo N.'
'Veiros, Luis F.'
'Albrecht, Martin'
'Royo, Beatriz'

_publ_section_title
;
 Manganese complexes with chelating and bridging di-triazolylidene
 ligands: synthesis and reactivity.
;
_journal_issue 17
_journal_name_full 'Dalton transactions (Cambridge, England : 2003)'
_journal_page_first 5911
_journal_page_last 5920
_journal_paper_doi 10.1039/d1dt00444a
_journal_volume 50
_journal_year 2021
_chemical_formula_moiety 'C20 H20 Mn2 N6 O8'
_chemical_formula_sum 'C20 H20 Mn2 N6 O8'
_chemical_formula_weight 582.30
_space_group_crystal_system triclinic
_space_group_IT_number 2
_space_group_name_Hall '-P 1'
_space_group_name_H-M_alt 'P -1'
_atom_sites_solution_hydrogens geom
_audit_creation_method SHELXL-2018/3
_audit_update_record
;
2021-02-02 deposited with the CCDC.	2021-04-06 downloaded from the CCDC.
;
_cell_angle_alpha 104.178(5)
_cell_angle_beta 91.950(5)
_cell_angle_gamma 106.855(4)
_cell_formula_units_Z 2
_cell_length_a 8.5189(11)
_cell_length_b 9.5568(12)
_cell_length_c 16.277(2)
_cell_measurement_reflns_used 4768
_cell_measurement_temperature 110(2)
_cell_measurement_theta_max 26.64
_cell_measurement_theta_min 2.51
_cell_volume 1221.7(3)
_computing_cell_refinement 'Bruker SAINT'
_computing_data_collection 'Bruker APEX3'
_computing_data_reduction 'Bruker SAINT'
_computing_molecular_graphics ORTEP
_computing_publication_material 'WinGX and enCIFer'
_computing_structure_refinement 'SHELXL-2018/3 (Sheldrick, 2018)'
_computing_structure_solution 'SHELXT 2014/5 (Sheldrick, 2014)'
_diffrn_ambient_temperature 110(2)
_diffrn_measured_fraction_theta_full 0.998
_diffrn_measured_fraction_theta_max 0.998
_diffrn_measurement_device_type 'Bruker APEX-II CCD'
_diffrn_measurement_method '\f and \w scans'
_diffrn_radiation_probe x-ray
_diffrn_radiation_type MoK\a
_diffrn_radiation_wavelength 0.71073
_diffrn_reflns_av_R_equivalents 0.1754
_diffrn_reflns_av_unetI/netI 0.1050
_diffrn_reflns_Laue_measured_fraction_full 0.998
_diffrn_reflns_Laue_measured_fraction_max 0.998
_diffrn_reflns_limit_h_max 10
_diffrn_reflns_limit_h_min -10
_diffrn_reflns_limit_k_max 11
_diffrn_reflns_limit_k_min -11
_diffrn_reflns_limit_l_max 19
_diffrn_reflns_limit_l_min -19
_diffrn_reflns_number 30202
_diffrn_reflns_point_group_measured_fraction_full 0.998
_diffrn_reflns_point_group_measured_fraction_max 0.998
_diffrn_reflns_theta_full 25.242
_diffrn_reflns_theta_max 25.678
_diffrn_reflns_theta_min 2.843
_exptl_absorpt_coefficient_mu 1.090
_exptl_absorpt_correction_T_max 0.7455
_exptl_absorpt_correction_T_min 0.4840
_exptl_absorpt_correction_type multi-scan
_exptl_absorpt_process_details
;
 SADABS 2016/2: Krause, L., Herbst-Irmer, R., Sheldrick G.M. & Stalke D.,
 J. Appl. Cryst. 48 (2015) 3-10
;
_exptl_crystal_colour yellow
_exptl_crystal_density_diffrn 1.583
_exptl_crystal_description plate
_exptl_crystal_F_000 592
_exptl_crystal_size_max 0.300
_exptl_crystal_size_mid 0.140
_exptl_crystal_size_min 0.080
_refine_diff_density_max 0.714
_refine_diff_density_min -0.588
_refine_diff_density_rms 0.102
_refine_ls_extinction_method none
_refine_ls_goodness_of_fit_ref 1.022
_refine_ls_hydrogen_treatment constr
_refine_ls_matrix_type full
_refine_ls_number_parameters 330
_refine_ls_number_reflns 4633
_refine_ls_number_restraints 6
_refine_ls_restrained_S_all 1.023
_refine_ls_R_factor_all 0.1053
_refine_ls_R_factor_gt 0.0569
_refine_ls_shift/su_max 0.001
_refine_ls_shift/su_mean 0.000
_refine_ls_structure_factor_coef Fsqd
_refine_ls_weighting_details 'w=1/[\s^2^(Fo^2^)+(0.0401P)^2^] where P=(Fo^2^+2Fc^2^)/3'
_refine_ls_weighting_scheme calc
_refine_ls_wR_factor_gt 0.1015
_refine_ls_wR_factor_ref 0.1126
_reflns_Friedel_coverage 0.000
_reflns_number_gt 3083
_reflns_number_total 4633
_reflns_threshold_expression 'I > 2\s(I)'
_cod_data_source_file d1dt00444a2.cif
_cod_data_source_block 3
_cod_depositor_comments 'Adding full bibliography for 7707067--7707071.cif.'
_cod_database_code 7707067
_shelx_shelxl_version_number 2018/3
_shelx_space_group_comment
;
The symmetry employed for this shelxl refinement is uniquely defined
by the following loop, which should always be used as a source of
symmetry information in preference to the above space-group names.
They are only intended as comments.
;
_shelx_estimated_absorpt_t_min 0.736
_shelx_estimated_absorpt_t_max 0.918

loop_
_space_group_symop_operation_xyz
'x, y, z'
'-x, -y, -z'

loop_
_atom_site_label
_atom_site_type_symbol
_atom_site_fract_x
_atom_site_fract_y
_atom_site_fract_z
_atom_site_U_iso_or_equiv
_atom_site_adp_type
_atom_site_occupancy
_atom_site_site_symmetry_order
_atom_site_calc_flag
_atom_site_refinement_flags_posn
_atom_site_refinement_flags_adp
_atom_site_refinement_flags_occupancy
_atom_site_disorder_assembly
_atom_site_disorder_group
Mn02 Mn 0.68810(8) 0.47537(7) 0.83425(4) 0.01094(17) Uani 1 1 d . . . . .
Mn01 Mn 0.70095(8) 0.36141(6) 0.65001(4) 0.00912(17) Uani 1 1 d . . . . .
O1 O 0.8572(4) 0.1667(3) 0.71997(19) 0.0201(7) Uani 1 1 d . . . . .
O4 O 1.0338(4) 0.5847(3) 0.6744(2) 0.0231(7) Uani 1 1 d . . . . .
O5 O 0.3438(4) 0.4599(3) 0.7786(2) 0.0225(7) Uani 1 1 d . . . . .
O3 O 0.5428(4) 0.5915(3) 0.62820(19) 0.0207(7) Uani 1 1 d . . . . .
O6 O 0.8206(4) 0.7792(3) 0.8033(2) 0.0267(8) Uani 1 1 d . . . . .
O7 O 1.0309(4) 0.4653(3) 0.8620(2) 0.0236(7) Uani 1 1 d . . . . .
O2 O 0.7236(4) 0.2273(4) 0.4691(2) 0.0240(8) Uani 1 1 d . . . . .
O8 O 0.6744(4) 0.6183(4) 1.0149(2) 0.0307(8) Uani 1 1 d . . . . .
N1 N 0.3283(4) 0.1873(3) 0.5924(2) 0.0089(7) Uani 1 1 d . . . . .
N2 N 0.1908(4) 0.0971(4) 0.6123(2) 0.0130(8) Uani 1 1 d . . . . .
N4 N 0.5004(4) 0.0007(3) 0.7995(2) 0.0104(7) Uani 1 1 d . . . . .
N6 N 0.6601(4) 0.1819(4) 0.8919(2) 0.0124(8) Uani 1 1 d . . . . .
N5 N 0.6000(4) 0.0290(4) 0.8685(2) 0.0134(8) Uani 1 1 d . . . . .
N3 N 0.2418(4) 0.0665(4) 0.6805(2) 0.0115(8) Uani 1 1 d . . . . .
C1 C 0.4682(5) 0.2168(4) 0.6461(3) 0.0096(9) Uani 1 1 d . . . . .
C8 C 0.4963(5) 0.1295(4) 0.7794(3) 0.0086(9) Uani 1 1 d . . . . .
C7 C 0.6054(5) 0.2533(4) 0.8383(3) 0.0120(9) Uani 1 1 d . . . . .
C2 C 0.4064(5) 0.1325(4) 0.7026(3) 0.0084(8) Uani 1 1 d . . . . .
C15 C 0.6039(5) 0.5035(5) 0.6374(3) 0.0136(9) Uani 1 1 d . . . . .
C4 C 0.3073(5) 0.2394(4) 0.5148(3) 0.0109(9) Uani 1 1 d . . . . .
H4 H 0.413881 0.314299 0.509890 0.013 Uiso 1 1 calc R U . . .
C17 C 0.4742(5) 0.4627(4) 0.7985(3) 0.0131(9) Uani 1 1 d . . . . .
C19 C 0.8999(5) 0.4687(4) 0.8500(3) 0.0142(9) Uani 1 1 d . U . . .
C13 C 0.7922(5) 0.2403(4) 0.6943(3) 0.0123(9) Uani 1 1 d . . . . .
C18 C 0.7672(5) 0.6597(5) 0.8141(3) 0.0149(10) Uani 1 1 d . . . . .
C9 C 0.4257(5) -0.1582(4) 0.7506(3) 0.0159(10) Uani 1 1 d . . . . .
H9B H 0.354363 -0.162822 0.700805 0.024 Uiso 1 1 calc R U . . .
H9A H 0.512964 -0.202365 0.731528 0.024 Uiso 1 1 calc R U . . .
H9C H 0.359924 -0.215379 0.786668 0.024 Uiso 1 1 calc R U . . .
C20 C 0.6769(5) 0.5577(5) 0.9449(3) 0.0171(10) Uani 1 1 d . . . . .
C14 C 0.7125(5) 0.2793(4) 0.5392(3) 0.0120(9) Uani 1 1 d . . . . .
C3 C 0.1193(5) -0.0260(5) 0.7222(3) 0.0177(10) Uani 1 1 d . . . . .
H3A H 0.014275 -0.004946 0.715859 0.027 Uiso 1 1 calc R U . . .
H3C H 0.158013 -0.001565 0.782929 0.027 Uiso 1 1 calc R U . . .
H3B H 0.103559 -0.133660 0.695737 0.027 Uiso 1 1 calc R U . . .
C6 C 0.2693(6) 0.1037(5) 0.4374(3) 0.0195(10) Uani 1 1 d . . . . .
H6A H 0.356252 0.055224 0.436741 0.029 Uiso 1 1 calc R U . . .
H6B H 0.264153 0.137316 0.385458 0.029 Uiso 1 1 calc R U . . .
H6C H 0.162871 0.030784 0.440168 0.029 Uiso 1 1 calc R U . . .
C5 C 0.1756(6) 0.3177(5) 0.5238(3) 0.0224(11) Uani 1 1 d . . . . .
H5B H 0.069112 0.244636 0.526240 0.034 Uiso 1 1 calc R U . . .
H5A H 0.167773 0.358609 0.474708 0.034 Uiso 1 1 calc R U . . .
H5C H 0.204425 0.400691 0.576321 0.034 Uiso 1 1 calc R U . . .
C16 C 0.9051(6) 0.4984(5) 0.6651(3) 0.0145(10) Uani 1 1 d . . . . .
C10 C 0.7724(5) 0.2467(5) 0.9724(3) 0.0190(10) Uani 1 1 d . . . . .
H10 H 0.820019 0.358497 0.980218 0.023 Uiso 1 1 calc R U . . .
C12 C 0.9129(6) 0.1785(6) 0.9668(3) 0.0341(13) Uani 1 1 d . . . . .
H12B H 0.868800 0.069360 0.961107 0.051 Uiso 1 1 calc R U . . .
H12C H 0.990882 0.226928 1.018649 0.051 Uiso 1 1 calc R U . . .
H12A H 0.969719 0.195045 0.917054 0.051 Uiso 1 1 calc R U . . .
C11 C 0.6730(6) 0.2214(6) 1.0461(3) 0.0369(14) Uani 1 1 d . . . . .
H11A H 0.577535 0.258333 1.042945 0.055 Uiso 1 1 calc R U . . .
H11C H 0.742516 0.276744 1.100169 0.055 Uiso 1 1 calc R U . . .
H11B H 0.634762 0.112853 1.042692 0.055 Uiso 1 1 calc R U . . .

loop_
_atom_site_aniso_label
_atom_site_aniso_U_11
_atom_site_aniso_U_22
_atom_site_aniso_U_33
_atom_site_aniso_U_23
_atom_site_aniso_U_13
_atom_site_aniso_U_12
Mn02 0.0097(4) 0.0079(3) 0.0100(4) -0.0009(3) 0.0022(3) -0.0026(3)
Mn01 0.0075(3) 0.0074(3) 0.0096(4) 0.0010(3) 0.0016(3) -0.0010(3)
O1 0.0238(18) 0.0212(16) 0.0171(18) 0.0012(14) 0.0020(14) 0.0130(15)
O4 0.0147(18) 0.0157(16) 0.029(2) 0.0021(14) 0.0046(15) -0.0066(14)
O5 0.0159(18) 0.0288(18) 0.0212(19) 0.0023(14) 0.0033(14) 0.0079(15)
O3 0.0273(19) 0.0137(15) 0.0229(19) 0.0061(14) 0.0050(15) 0.0079(15)
O6 0.028(2) 0.0144(17) 0.034(2) 0.0066(15) 0.0078(16) -0.0004(15)
O7 0.0127(17) 0.0244(17) 0.028(2) 0.0015(15) -0.0002(14) 0.0020(14)
O2 0.027(2) 0.0301(18) 0.0127(19) -0.0008(15) 0.0048(15) 0.0099(16)
O8 0.025(2) 0.036(2) 0.018(2) -0.0042(16) 0.0079(16) -0.0014(16)
N1 0.0063(17) 0.0076(16) 0.0108(19) 0.0027(14) 0.0013(14) -0.0012(14)
N2 0.014(2) 0.0105(17) 0.015(2) 0.0059(15) 0.0010(16) 0.0037(16)
N4 0.0109(18) 0.0071(17) 0.0102(19) 0.0017(14) -0.0001(15) -0.0011(14)
N6 0.0094(18) 0.0128(18) 0.0105(19) 0.0033(15) 0.0007(15) -0.0036(15)
N5 0.0131(19) 0.0117(18) 0.010(2) 0.0020(15) -0.0023(16) -0.0030(15)
N3 0.0096(19) 0.0084(17) 0.015(2) 0.0060(15) 0.0008(15) -0.0016(15)
C1 0.008(2) 0.0068(19) 0.011(2) -0.0014(17) 0.0013(17) 0.0012(17)
C8 0.007(2) 0.0073(19) 0.010(2) 0.0013(17) 0.0015(17) -0.0008(17)
C7 0.006(2) 0.015(2) 0.015(2) 0.0059(18) 0.0052(18) -0.0006(18)
C2 0.007(2) 0.0048(18) 0.013(2) 0.0003(16) 0.0012(17) 0.0022(16)
C15 0.012(2) 0.013(2) 0.010(2) 0.0007(18) 0.0050(18) -0.0038(19)
C4 0.010(2) 0.012(2) 0.011(2) 0.0062(18) -0.0018(18) 0.0014(18)
C17 0.013(2) 0.008(2) 0.012(2) -0.0022(17) 0.0063(19) -0.0021(18)
C19 0.0142(13) 0.0130(12) 0.0131(13) 0.0027(9) 0.0030(9) 0.0016(9)
C13 0.010(2) 0.014(2) 0.008(2) -0.0036(18) 0.0045(18) 0.0013(19)
C18 0.007(2) 0.016(2) 0.014(2) -0.0049(19) 0.0010(18) -0.0004(19)
C9 0.019(2) 0.005(2) 0.020(3) 0.0027(18) -0.006(2) -0.0002(18)
C20 0.009(2) 0.021(2) 0.016(3) 0.000(2) 0.0013(19) 0.0006(19)
C14 0.010(2) 0.011(2) 0.013(2) 0.0005(18) 0.0016(18) 0.0019(18)
C3 0.012(2) 0.015(2) 0.025(3) 0.011(2) 0.003(2) -0.0014(19)
C6 0.020(3) 0.014(2) 0.017(3) 0.0035(19) -0.004(2) -0.0038(19)
C5 0.023(3) 0.029(3) 0.023(3) 0.017(2) 0.005(2) 0.011(2)
C16 0.020(3) 0.012(2) 0.015(2) 0.0045(18) 0.006(2) 0.009(2)
C10 0.018(2) 0.020(2) 0.010(2) 0.0052(19) -0.0018(19) -0.008(2)
C12 0.023(3) 0.033(3) 0.033(3) 0.001(2) -0.021(2) -0.002(2)
C11 0.035(3) 0.040(3) 0.011(3) 0.002(2) -0.003(2) -0.021(3)

loop_
_atom_type_symbol
_atom_type_description
_atom_type_scat_dispersion_real
_atom_type_scat_dispersion_imag
_atom_type_scat_source
C C 0.0033 0.0016 'International Tables Vol C Tables 4.2.6.8 and 6.1.1.4'
H H 0.0000 0.0000 'International Tables Vol C Tables 4.2.6.8 and 6.1.1.4'
N N 0.0061 0.0033 'International Tables Vol C Tables 4.2.6.8 and 6.1.1.4'
O O 0.0106 0.0060 'International Tables Vol C Tables 4.2.6.8 and 6.1.1.4'
Mn Mn 0.3368 0.7283 'International Tables Vol C Tables 4.2.6.8 and 6.1.1.4'

loop_
_geom_angle_atom_site_label_1
_geom_angle_atom_site_label_2
_geom_angle_atom_site_label_3
_geom_angle
_geom_angle_site_symmetry_1
_geom_angle_site_symmetry_3
_geom_angle_publ_flag
C20 Mn02 C18 92.26(19) . . ?
C20 Mn02 C19 95.32(19) . . ?
C18 Mn02 C19 89.85(18) . . ?
C20 Mn02 C17 94.86(18) . . ?
C18 Mn02 C17 91.06(18) . . ?
C19 Mn02 C17 169.74(18) . . ?
C20 Mn02 C7 96.50(18) . . ?
C18 Mn02 C7 171.17(18) . . ?
C19 Mn02 C7 88.27(17) . . ?
C17 Mn02 C7 89.29(17) . . ?
C20 Mn02 Mn01 175.43(14) . . ?
C18 Mn02 Mn01 83.85(13) . . ?
C19 Mn02 Mn01 87.08(13) . . ?
C17 Mn02 Mn01 82.85(13) . . ?
C7 Mn02 Mn01 87.44(12) . . ?
C14 Mn01 C16 93.69(19) . . ?
C14 Mn01 C15 98.65(18) . . ?
C16 Mn01 C15 91.36(18) . . ?
C14 Mn01 C13 97.52(18) . . ?
C16 Mn01 C13 88.43(18) . . ?
C15 Mn01 C13 163.81(17) . . ?
C14 Mn01 C1 92.36(17) . . ?
C16 Mn01 C1 173.94(17) . . ?
C15 Mn01 C1 87.54(17) . . ?
C13 Mn01 C1 90.97(17) . . ?
C14 Mn01 Mn02 175.50(13) . . ?
C16 Mn01 Mn02 87.19(13) . . ?
C15 Mn01 Mn02 85.73(13) . . ?
C13 Mn01 Mn02 78.09(12) . . ?
C1 Mn01 Mn02 86.79(11) . . ?
N2 N1 C1 115.1(3) . . ?
N2 N1 C4 115.4(3) . . ?
C1 N1 C4 129.5(3) . . ?
N3 N2 N1 103.5(3) . . ?
N5 N4 C8 112.2(3) . . ?
N5 N4 C9 118.1(3) . . ?
C8 N4 C9 129.3(3) . . ?
N5 N6 C7 115.3(3) . . ?
N5 N6 C10 114.7(3) . . ?
C7 N6 C10 130.0(3) . . ?
N4 N5 N6 103.1(3) . . ?
N2 N3 C2 111.8(3) . . ?
N2 N3 C3 118.1(3) . . ?
C2 N3 C3 130.0(3) . . ?
N1 C1 C2 100.9(3) . . ?
N1 C1 Mn01 130.0(3) . . ?
C2 C1 Mn01 128.9(3) . . ?
N4 C8 C7 108.8(3) . . ?
N4 C8 C2 124.4(3) . . ?
C7 C8 C2 126.5(3) . . ?
N6 C7 C8 100.6(3) . . ?
N6 C7 Mn02 129.8(3) . . ?
C8 C7 Mn02 128.9(3) . . ?
N3 C2 C1 108.7(4) . . ?
N3 C2 C8 124.5(4) . . ?
C1 C2 C8 126.4(4) . . ?
O3 C15 Mn01 178.9(4) . . ?
N1 C4 C5 109.6(3) . . ?
N1 C4 C6 108.4(3) . . ?
C5 C4 C6 113.5(4) . . ?
N1 C4 H4 108.4 . . ?
C5 C4 H4 108.4 . . ?
C6 C4 H4 108.4 . . ?
O5 C17 Mn02 177.5(4) . . ?
O7 C19 Mn02 178.2(4) . . ?
O1 C13 Mn01 176.2(4) . . ?
O6 C18 Mn02 178.1(4) . . ?
N4 C9 H9B 109.5 . . ?
N4 C9 H9A 109.5 . . ?
H9B C9 H9A 109.5 . . ?
N4 C9 H9C 109.5 . . ?
H9B C9 H9C 109.5 . . ?
H9A C9 H9C 109.5 . . ?
O8 C20 Mn02 176.1(4) . . ?
O2 C14 Mn01 178.4(4) . . ?
N3 C3 H3A 109.5 . . ?
N3 C3 H3C 109.5 . . ?
H3A C3 H3C 109.5 . . ?
N3 C3 H3B 109.5 . . ?
H3A C3 H3B 109.5 . . ?
H3C C3 H3B 109.5 . . ?
C4 C6 H6A 109.5 . . ?
C4 C6 H6B 109.5 . . ?
H6A C6 H6B 109.5 . . ?
C4 C6 H6C 109.5 . . ?
H6A C6 H6C 109.5 . . ?
H6B C6 H6C 109.5 . . ?
C4 C5 H5B 109.5 . . ?
C4 C5 H5A 109.5 . . ?
H5B C5 H5A 109.5 . . ?
C4 C5 H5C 109.5 . . ?
H5B C5 H5C 109.5 . . ?
H5A C5 H5C 109.5 . . ?
O4 C16 Mn01 179.8(4) . . ?
N6 C10 C12 109.8(4) . . ?
N6 C10 C11 108.8(4) . . ?
C12 C10 C11 113.2(4) . . ?
N6 C10 H10 108.3 . . ?
C12 C10 H10 108.3 . . ?
C11 C10 H10 108.3 . . ?
C10 C12 H12B 109.5 . . ?
C10 C12 H12C 109.5 . . ?
H12B C12 H12C 109.5 . . ?
C10 C12 H12A 109.5 . . ?
H12B C12 H12A 109.5 . . ?
H12C C12 H12A 109.5 . . ?
C10 C11 H11A 109.5 . . ?
C10 C11 H11C 109.5 . . ?
H11A C11 H11C 109.5 . . ?
C10 C11 H11B 109.5 . . ?
H11A C11 H11B 109.5 . . ?
H11C C11 H11B 109.5 . . ?

loop_
_geom_bond_atom_site_label_1
_geom_bond_atom_site_label_2
_geom_bond_distance
_geom_bond_site_symmetry_2
_geom_bond_publ_flag
Mn02 C20 1.798(5) . ?
Mn02 C18 1.810(4) . ?
Mn02 C19 1.835(4) . ?
Mn02 C17 1.854(5) . ?
Mn02 C7 2.051(4) . ?
Mn02 Mn01 2.9468(10) . ?
Mn01 C14 1.801(4) . ?
Mn01 C16 1.814(5) . ?
Mn01 C15 1.829(4) . ?
Mn01 C13 1.831(4) . ?
Mn01 C1 2.050(4) . ?
O1 C13 1.154(5) . ?
O4 C16 1.144(5) . ?
O5 C17 1.138(5) . ?
O3 C15 1.145(5) . ?
O6 C18 1.159(5) . ?
O7 C19 1.138(5) . ?
O2 C14 1.146(5) . ?
O8 C20 1.149(5) . ?
N1 N2 1.340(4) . ?
N1 C1 1.371(5) . ?
N1 C4 1.490(5) . ?
N2 N3 1.307(5) . ?
N4 N5 1.307(5) . ?
N4 C8 1.359(5) . ?
N4 C9 1.469(5) . ?
N6 N5 1.350(4) . ?
N6 C7 1.377(5) . ?
N6 C10 1.479(5) . ?
N3 C2 1.355(5) . ?
N3 C3 1.462(5) . ?
C1 C2 1.385(6) . ?
C8 C7 1.388(6) . ?
C8 C2 1.454(5) . ?
C4 C5 1.512(6) . ?
C4 C6 1.517(6) . ?
C4 H4 1.0000 . ?
C9 H9B 0.9800 . ?
C9 H9A 0.9800 . ?
C9 H9C 0.9800 . ?
C3 H3A 0.9800 . ?
C3 H3C 0.9800 . ?
C3 H3B 0.9800 . ?
C6 H6A 0.9800 . ?
C6 H6B 0.9800 . ?
C6 H6C 0.9800 . ?
C5 H5B 0.9800 . ?
C5 H5A 0.9800 . ?
C5 H5C 0.9800 . ?
C10 C12 1.516(6) . ?
C10 C11 1.519(6) . ?
C10 H10 1.0000 . ?
C12 H12B 0.9800 . ?
C12 H12C 0.9800 . ?
C12 H12A 0.9800 . ?
C11 H11A 0.9800 . ?
C11 H11C 0.9800 . ?
C11 H11B 0.9800 . ?

loop_
_geom_hbond_atom_site_label_D
_geom_hbond_atom_site_label_H
_geom_hbond_atom_site_label_A
_geom_hbond_distance_DH
_geom_hbond_distance_HA
_geom_hbond_distance_DA
_geom_hbond_angle_DHA
_geom_hbond_site_symmetry_A
_geom_hbond_publ_flag
C4 H4 O3 1.00 2.62 3.242(5) 120.5 2_666 yes
C3 H3A O1 0.98 2.39 3.285(5) 151.6 1_455 yes
C3 H3B O4 0.98 2.51 3.456(5) 161.3 1_445 yes
C11 H11C O7 0.98 2.57 3.277(6) 129.1 2_767 yes
C4 H4 O3 1.00 2.62 3.242(5) 120.5 2_666 yes
C9 H9A O3 0.98 2.34 3.141(5) 138.6 1_545 yes
C3 H3A O1 0.98 2.39 3.285(5) 151.6 1_455 yes
C3 H3B O4 0.98 2.51 3.456(5) 161.3 1_445 yes
C11 H11C O7 0.98 2.57 3.277(6) 129.1 2_767 yes

loop_
_geom_torsion_atom_site_label_1
_geom_torsion_atom_site_label_2
_geom_torsion_atom_site_label_3
_geom_torsion_atom_site_label_4
_geom_torsion
_geom_torsion_site_symmetry_1
_geom_torsion_site_symmetry_2
_geom_torsion_site_symmetry_3
_geom_torsion_site_symmetry_4
_geom_torsion_publ_flag
C1 N1 N2 N3 -0.1(4) . . . . ?
C4 N1 N2 N3 179.2(3) . . . . ?
C8 N4 N5 N6 -0.1(4) . . . . ?
C9 N4 N5 N6 173.3(3) . . . . ?
C7 N6 N5 N4 -1.8(4) . . . . ?
C10 N6 N5 N4 177.1(3) . . . . ?
N1 N2 N3 C2 -1.1(4) . . . . ?
N1 N2 N3 C3 177.3(3) . . . . ?
N2 N1 C1 C2 1.1(4) . . . . ?
C4 N1 C1 C2 -178.1(3) . . . . ?
N2 N1 C1 Mn01 -173.6(3) . . . . ?
C4 N1 C1 Mn01 7.2(6) . . . . ?
N5 N4 C8 C7 1.8(5) . . . . ?
C9 N4 C8 C7 -170.6(4) . . . . ?
N5 N4 C8 C2 175.1(4) . . . . ?
C9 N4 C8 C2 2.6(6) . . . . ?
N5 N6 C7 C8 2.7(4) . . . . ?
C10 N6 C7 C8 -175.9(4) . . . . ?
N5 N6 C7 Mn02 -168.4(3) . . . . ?
C10 N6 C7 Mn02 13.0(6) . . . . ?
N4 C8 C7 N6 -2.6(4) . . . . ?
C2 C8 C7 N6 -175.7(4) . . . . ?
N4 C8 C7 Mn02 168.7(3) . . . . ?
C2 C8 C7 Mn02 -4.4(6) . . . . ?
N2 N3 C2 C1 1.9(5) . . . . ?
C3 N3 C2 C1 -176.3(4) . . . . ?
N2 N3 C2 C8 174.7(3) . . . . ?
C3 N3 C2 C8 -3.5(6) . . . . ?
N1 C1 C2 N3 -1.7(4) . . . . ?
Mn01 C1 C2 N3 173.1(3) . . . . ?
N1 C1 C2 C8 -174.4(4) . . . . ?
Mn01 C1 C2 C8 0.4(6) . . . . ?
N4 C8 C2 N3 58.1(6) . . . . ?
C7 C8 C2 N3 -129.9(4) . . . . ?
N4 C8 C2 C1 -130.4(4) . . . . ?
C7 C8 C2 C1 41.7(6) . . . . ?
N2 N1 C4 C5 55.7(4) . . . . ?
C1 N1 C4 C5 -125.1(4) . . . . ?
N2 N1 C4 C6 -68.7(4) . . . . ?
C1 N1 C4 C6 110.6(4) . . . . ?
N5 N6 C10 C12 55.3(5) . . . . ?
C7 N6 C10 C12 -126.1(4) . . . . ?
N5 N6 C10 C11 -69.1(5) . . . . ?
C7 N6 C10 C11 109.5(5) . . . . ?
